data_7717214
loop_
_publ_author_name
'Naik, Pratyush K.'
'Gu, Zipeng'
'Comito, Robert J.'

_publ_section_title
;
 An aniline-bridged <i>bis</i>(pyrazolyl)alkane ligand for
 dizinc-catalysed ring-opening polymerization.
;
_journal_issue 43
_journal_name_full 'Dalton transactions (Cambridge, England : 2003)'
_journal_page_first 17443
_journal_page_last 17447
_journal_paper_doi 10.1039/d4dt02837f
_journal_volume 53
_journal_year 2024
_chemical_formula_moiety 'C32 H44 N9 Zn2, C32 H12 B F24'
_chemical_formula_sum 'C65 H58 B Cl2 F24 N9 Zn2'
_chemical_formula_weight 1633.65
_chemical_properties_physical Air-sensitive,Moisture-sensitive,Oxygen-sensitive
_space_group_crystal_system triclinic
_space_group_IT_number 2
_space_group_name_Hall '-P 1'
_space_group_name_H-M_alt 'P -1'
_atom_sites_solution_hydrogens mixed
_audit_creation_date 2024-04-25
_audit_creation_method
;
Olex2 1.5
(compiled 2023.03.06 svn.rbb2c1857 for OlexSys, GUI svn.r6748)
;
_audit_update_record
;
2024-08-27 deposited with the CCDC.	2024-10-11 downloaded from the CCDC.
;
_cell_angle_alpha 77.1250(10)
_cell_angle_beta 76.3660(10)
_cell_angle_gamma 85.9300(10)
_cell_formula_units_Z 2
_cell_length_a 13.2518(3)
_cell_length_b 13.6360(3)
_cell_length_c 21.3029(4)
_cell_measurement_reflns_used 9302
_cell_measurement_temperature 123(2)
_cell_measurement_theta_max 65.75
_cell_measurement_theta_min 3.33
_cell_volume 3646.25(14)
_computing_cell_refinement 'Bruker SAINT'
_computing_data_collection 'Bruker APEX4'
_computing_data_reduction 'Bruker SAINT'
_computing_molecular_graphics 'Olex2 1.5 (Dolomanov et al., 2009)'
_computing_publication_material 'Olex2 1.5 (Dolomanov et al., 2009)'
_computing_structure_refinement 'SHELXL-2018/3 (Sheldrick, 2018)'
_computing_structure_solution 'SHELXT 2018/2 (Sheldrick, 2018)'
_diffrn_ambient_temperature 123(2)
_diffrn_measured_fraction_theta_full 0.963
_diffrn_measured_fraction_theta_max 0.963
_diffrn_measurement_device_type 'Bruker APEX-II CCD'
_diffrn_measurement_method 'narrow frame omega scans'
_diffrn_radiation_type CuK\a
_diffrn_radiation_wavelength 1.54178
_diffrn_reflns_av_R_equivalents 0.0241
_diffrn_reflns_av_unetI/netI 0.0182
_diffrn_reflns_Laue_measured_fraction_full 0.963
_diffrn_reflns_Laue_measured_fraction_max 0.963
_diffrn_reflns_limit_h_max 15
_diffrn_reflns_limit_h_min -15
_diffrn_reflns_limit_k_max 16
_diffrn_reflns_limit_k_min -16
_diffrn_reflns_limit_l_max 25
_diffrn_reflns_limit_l_min -25
_diffrn_reflns_number 59186
_diffrn_reflns_point_group_measured_fraction_full 0.963
_diffrn_reflns_point_group_measured_fraction_max 0.963
_diffrn_reflns_theta_full 66.032
_diffrn_reflns_theta_max 66.032
_diffrn_reflns_theta_min 3.325
_exptl_absorpt_coefficient_mu 2.440
_exptl_absorpt_correction_T_max 0.7527
_exptl_absorpt_correction_T_min 0.5901
_exptl_absorpt_correction_type empirical
_exptl_absorpt_process_details SADABS
_exptl_crystal_colour colourless
_exptl_crystal_colour_primary colourless
_exptl_crystal_density_diffrn 1.488
_exptl_crystal_description plate
_exptl_crystal_F_000 1652
_exptl_crystal_recrystallization_method 'Re-crystallisation from solvent: DCM/Hexane'
_exptl_crystal_size_max 0.19
_exptl_crystal_size_mid 0.16
_exptl_crystal_size_min 0.02
_refine_diff_density_max 0.716
_refine_diff_density_min -0.664
_refine_diff_density_rms 0.050
_refine_ls_extinction_method none
_refine_ls_goodness_of_fit_ref 1.027
_refine_ls_hydrogen_treatment mixed
_refine_ls_matrix_type full
_refine_ls_number_parameters 986
_refine_ls_number_reflns 12262
_refine_ls_number_restraints 598
_refine_ls_restrained_S_all 1.050
_refine_ls_R_factor_all 0.0388
_refine_ls_R_factor_gt 0.0371
_refine_ls_shift/su_max 0.003
_refine_ls_shift/su_mean 0.000
_refine_ls_structure_factor_coef Fsqd
_refine_ls_weighting_details 'w=1/[\s^2^(Fo^2^)+(0.0485P)^2^+3.3060P] where P=(Fo^2^+2Fc^2^)/3'
_refine_ls_weighting_scheme calc
_refine_ls_wR_factor_gt 0.0970
_refine_ls_wR_factor_ref 0.0984
_reflns_Friedel_coverage 0.000
_reflns_number_gt 11530
_reflns_number_total 12262
_reflns_threshold_expression 'I > 2\s(I)'
_cod_data_source_file d4dt02837f2.cif
_cod_data_source_block PN2-022__XW399_sq
_cod_depositor_comments 'Adding full bibliography for 7717214.cif.'
_cod_database_code 7717214
_shelx_shelxl_version_number 2018/3
_shelx_space_group_comment
;
The symmetry employed for this shelxl refinement is uniquely defined
by the following loop, which should always be used as a source of
symmetry information in preference to the above space-group names.
They are only intended as comments.
;
_shelx_estimated_absorpt_t_max 0.953
_shelx_estimated_absorpt_t_min 0.654
_olex2_refinement_description
;
1. Restrained distances
 C7-F1C \\sim C7-F2C \\sim C7-F3C \\sim C7-F4C \\sim C7-F5C \\sim C7-F6C
 with sigma of 0.02
 F1C-F2C \\sim F2C-F3C \\sim F3C-F1C \\sim F4C-F5C \\sim F5C-F6C \\sim F6C-F4C
 with sigma of 0.04
 C57-F1C \\sim C57-F2C \\sim C57-F3C \\sim C57-F4C \\sim C57-F5C \\sim C57-F6C
 with sigma of 0.1
 C52A-F1A \\sim C52A-F2A \\sim C52A-F3A \\sim C52B-F4A \\sim C52B-F5A \\sim
C52B-F6A
 with sigma of 0.02
 F1A-F2A \\sim F2A-F3A \\sim F3A-F1A \\sim F4A-F5A \\sim F5A-F6A \\sim F6A-F4A
 with sigma of 0.04
 C42-F1A \\sim C42-F2A \\sim C42-F3A \\sim C42-F4A \\sim C42-F5A \\sim C42-F6A
 with sigma of 0.1
 C42-C52A \\sim C42-C52B
 with sigma of 0.02
 C65-F1B \\sim C65-F2B \\sim C65-F3B \\sim C65-F4B \\sim C65-F5B \\sim C65-F6B
 with sigma of 0.02
 F1B-F2B \\sim F2B-F3B \\sim F3B-F1B \\sim F4B-F5B \\sim F5B-F6B \\sim F6B-F4B
 with sigma of 0.04
 C48-F1B \\sim C48-F2B \\sim C48-F3B \\sim C48-F4B \\sim C48-F5B \\sim C48-F6B
 with sigma of 0.1
2. Uiso/Uaniso restraints and constraints
C57 \\sim C7 \\sim F1C \\sim F2C \\sim F3C \\sim F4C \\sim F5C \\sim F6C:
within 2A with sigma of 0.04 and sigma for terminal atoms of 0.08 within 2A
C42 \\sim C52A \\sim C52B \\sim F1A \\sim F2A \\sim F3A \\sim C52B \\sim F4A
\\sim F5A \\sim F6A: within 2A with sigma of 0.04 and sigma for terminal atoms
of 0.08 within 2A
C48 \\sim C65 \\sim F1B \\sim F2B \\sim F3B \\sim F4B \\sim F5B \\sim F6B:
within 2A with sigma of 0.04 and sigma for terminal atoms of 0.08 within 2A
Uanis(F1A) = Uanis(F6A)
Uanis(F2A) = Uanis(F4A)
Uanis(F3A) = Uanis(F5A)
Uanis(F2B) = Uanis(F4B)
Uanis(F3B) = Uanis(F5B)
Uanis(F1C) = Uanis(F6C)
Uanis(F2C) = Uanis(F4C)
Uanis(C52A) = Uanis(C52B)
3. Rigid body (RIGU) restrains
 C57, C7, F1C, F2C, F3C, F4C, F5C, F6C
 with sigma for 1-2 distances of 0.004 and sigma for 1-3 distances of 0.004
 C42, C52A, C52B, F1A, F2A, F3A, C52B, F4A, F5A, F6A
 with sigma for 1-2 distances of 0.004 and sigma for 1-3 distances of 0.004
 C48, C65, F1B, F2B, F3B, F4B, F5B, F6B
 with sigma for 1-2 distances of 0.004 and sigma for 1-3 distances of 0.004
4. Others
 Sof(C52B)=Sof(F4A)=Sof(F5A)=Sof(F6A)=1-FVAR(1)
 Sof(C52A)=Sof(F1A)=Sof(F2A)=Sof(F3A)=FVAR(1)
 Sof(F4B)=Sof(F5B)=Sof(F6B)=1-FVAR(2)
 Sof(F1B)=Sof(F2B)=Sof(F3B)=FVAR(2)
 Sof(F4C)=Sof(F5C)=Sof(F6C)=1-FVAR(3)
 Sof(F1C)=Sof(F2C)=Sof(F3C)=FVAR(3)
5.a Ternary CH refined with riding coordinates:
 C14(H14), C33(H33)
5.b Secondary CH2 refined with riding coordinates:
 C20(H20A,H20B), C28(H28A,H28B)
5.c Aromatic/amide H refined with riding coordinates:
 C9(H9), C12(H12), C16(H16), C24(H24), C25(H25), C26(H26), C31(H31), C41(H41),
 C43(H43), C45(H45), C47(H47), C49(H49), C51(H51), C54(H54), C56(H56), C58(H58),
  C60(H60), C62(H62), C64(H64)
5.d Idealised Me refined as rotating group:
 C18(H18A,H18B,H18C), C19(H19A,H19B,H19C), C21(H21A,H21B,H21C), C29(H29A,H29B,
 H29C), C34(H34A,H34B,H34C), C35(H35A,H35B,H35C), C36(H36A,H36B,H36C), C37(H37A,
 H37B,H37C), C38(H38A,H38B,H38C), C39(H39A,H39B,H39C)
;
_olex2_submission_special_instructions 'No special instructions were received'

loop_
_space_group_symop_operation_xyz
'x, y, z'
'-x, -y, -z'

loop_
_atom_site_label
_atom_site_type_symbol
_atom_site_fract_x
_atom_site_fract_y
_atom_site_fract_z
_atom_site_U_iso_or_equiv
_atom_site_adp_type
_atom_site_occupancy
_atom_site_site_symmetry_order
_atom_site_calc_flag
_atom_site_refinement_flags_posn
_atom_site_refinement_flags_adp
_atom_site_refinement_flags_occupancy
_atom_site_disorder_assembly
_atom_site_disorder_group
Zn1 Zn 1.05792(2) 0.45665(2) 0.15173(2) 0.02785(8) Uani 1 1 d . . . . .
Zn2 Zn 1.12124(2) 0.49985(2) 0.28601(2) 0.03051(8) Uani 1 1 d . . . . .
Cl1 Cl 0.72720(6) 0.45737(5) 0.24118(4) 0.05807(17) Uani 1 1 d . . . . .
Cl2 Cl 0.71555(7) 0.24278(6) 0.25318(5) 0.0815(3) Uani 1 1 d . . . . .
F1 F 0.04043(11) -0.07082(11) 0.90153(7) 0.0495(3) Uani 1 1 d . . . . .
F2 F 0.18615(12) -0.13111(10) 0.92226(7) 0.0492(4) Uani 1 1 d . . . . .
F3 F 0.88582(13) -0.0132(2) 0.51190(11) 0.0890(7) Uani 1 1 d . . . . .
F4 F 0.86993(12) 0.03407(14) 0.60188(8) 0.0612(4) Uani 1 1 d . . . . .
F10 F 0.14474(11) 0.02337(10) 0.92347(7) 0.0441(3) Uani 1 1 d . . . . .
F11 F 0.47355(13) 0.42929(11) 0.82656(8) 0.0562(4) Uani 1 1 d . . . . .
F13 F 0.80930(14) -0.06657(13) 0.89628(9) 0.0655(5) Uani 1 1 d . . . . .
F14 F 0.53350(16) -0.35474(11) 0.85253(9) 0.0688(5) Uani 1 1 d . . . . .
F16 F 0.82373(14) 0.13462(15) 0.52277(10) 0.0836(6) Uani 1 1 d . . . . .
F17 F 0.38001(16) 0.30204(17) 0.87642(9) 0.0869(7) Uani 1 1 d . . . . .
F18 F 0.54373(17) 0.29137(14) 0.86498(9) 0.0736(5) Uani 1 1 d . . . . .
F21 F 0.73862(16) 0.07907(13) 0.86890(12) 0.0824(7) Uani 1 1 d . . . . .
F22 F 0.84387(13) 0.01517(14) 0.79583(11) 0.0728(5) Uani 1 1 d . . . . .
F23 F 0.41586(14) -0.28771(13) 0.91644(11) 0.0851(7) Uani 1 1 d . . . . .
F24 F 0.56242(17) -0.33107(12) 0.94212(9) 0.0740(5) Uani 1 1 d . . . . .
N1 N 0.93866(14) 0.50951(13) 0.10320(8) 0.0294(4) Uani 1 1 d . . . . .
N2 N 0.92143(13) 0.61119(13) 0.09001(8) 0.0279(4) Uani 1 1 d . . . . .
N3 N 1.00060(14) 0.50335(13) 0.23816(8) 0.0270(3) Uani 1 1 d . . . . .
H1 H 0.973(2) 0.451(2) 0.2625(13) 0.040 Uiso 1 1 d . U . . .
N4 N 1.06256(14) 0.59796(14) 0.35086(9) 0.0341(4) Uani 1 1 d . . . . .
N5 N 0.97206(14) 0.57006(14) 0.39652(9) 0.0321(4) Uani 1 1 d . . . . .
N6 N 1.07346(13) 0.67696(12) 0.10743(8) 0.0275(4) Uani 1 1 d . . . . .
N7 N 1.13333(13) 0.59108(13) 0.10740(8) 0.0282(4) Uani 1 1 d . . . . .
N8 N 1.02973(14) 0.38588(13) 0.36110(9) 0.0325(4) Uani 1 1 d . . . . .
N9 N 0.92731(14) 0.41296(14) 0.38004(8) 0.0319(4) Uani 1 1 d . . . . .
C2 C 0.7666(2) -0.0084(2) 0.84984(16) 0.0541(7) Uani 1 1 d . . . . .
C3 C 0.14104(17) -0.05009(16) 0.89068(11) 0.0355(5) Uani 1 1 d . . . . .
C4 C 0.4687(2) 0.33007(19) 0.83395(13) 0.0435(6) Uani 1 1 d . . . . .
C5 C 0.6503(3) 0.3583(3) 0.2434(3) 0.0857(12) Uani 1 1 d . . . . .
H5A H 0.625676 0.370554 0.201864 0.103 Uiso 1 1 calc R U . . .
H5B H 0.588519 0.355903 0.280424 0.103 Uiso 1 1 calc R U . . .
C6 C 0.5181(2) -0.28937(19) 0.89204(14) 0.0490(6) Uani 1 1 d . . . . .
C7 C 0.5125(2) 0.40324(18) 0.58904(12) 0.0434(5) Uani 1 1 d D U . . .
F1C F 0.4750(3) 0.49568(18) 0.59700(12) 0.0654(9) Uani 0.819(7) 1 d D U P A 1
F2C F 0.4651(4) 0.3769(3) 0.54860(17) 0.0932(14) Uani 0.819(7) 1 d D U P A 1
F3C F 0.6106(3) 0.4193(4) 0.5593(2) 0.0775(13) Uani 0.819(7) 1 d D U P A 1
F4C F 0.5201(16) 0.3591(12) 0.5371(7) 0.0932(14) Uani 0.181(7) 1 d D U P A 2
F5C F 0.6028(11) 0.4481(16) 0.5655(9) 0.076(5) Uani 0.181(7) 1 d D U P A 2
F6C F 0.4383(10) 0.4673(9) 0.5821(6) 0.0654(9) Uani 0.181(7) 1 d D U P A 2
C8 C 0.85797(16) 0.63886(17) 0.04714(10) 0.0315(4) Uani 1 1 d . . . . .
C9 C 0.83477(18) 0.55159(18) 0.03224(10) 0.0354(5) Uani 1 1 d . . . . .
H9 H 0.791928 0.545628 0.003311 0.043 Uiso 1 1 calc R U . . .
C10 C 0.88584(17) 0.47321(16) 0.06748(10) 0.0312(4) Uani 1 1 d . . . . .
C11 C 0.95828(19) 0.61689(19) 0.44818(12) 0.0403(5) Uani 1 1 d . . . . .
C12 C 1.0438(2) 0.6740(2) 0.43618(14) 0.0486(6) Uani 1 1 d . . . . .
H12 H 1.058146 0.714820 0.463714 0.058 Uiso 1 1 calc R U . . .
C13 C 1.10677(19) 0.66122(18) 0.37545(13) 0.0428(6) Uani 1 1 d . . . . .
C14 C 0.96013(16) 0.67531(15) 0.12519(10) 0.0277(4) Uani 1 1 d . . . . .
H14 H 0.938185 0.744882 0.105639 0.033 Uiso 1 1 calc R U . . .
C15 C 1.23106(16) 0.62125(16) 0.08360(10) 0.0292(4) Uani 1 1 d . . . . .
C16 C 1.23351(17) 0.72664(16) 0.06759(11) 0.0327(5) Uani 1 1 d . . . . .
H16 H 1.293401 0.766931 0.049858 0.039 Uiso 1 1 calc R U . . .
C17 C 1.13270(17) 0.76007(15) 0.08252(10) 0.0301(4) Uani 1 1 d . . . . .
C18 C 0.82822(19) 0.74553(18) 0.02259(12) 0.0401(5) Uani 1 1 d . . . . .
H18A H 0.890019 0.782438 -0.004243 0.060 Uiso 1 1 calc R U . . .
H18B H 0.797842 0.776556 0.060280 0.060 Uiso 1 1 calc R U . . .
H18C H 0.777238 0.747726 -0.004392 0.060 Uiso 1 1 calc R U . . .
C19 C 0.8869(2) 0.36319(17) 0.06913(12) 0.0395(5) Uani 1 1 d . . . . .
H19A H 0.868248 0.352567 0.029324 0.059 Uiso 1 1 calc R U . . .
H19B H 0.836718 0.329802 0.108382 0.059 Uiso 1 1 calc R U . . .
H19C H 0.956594 0.334918 0.070777 0.059 Uiso 1 1 calc R U . . .
C20 C 1.11894(18) 0.31785(15) 0.15754(10) 0.0335(5) Uani 1 1 d . . . . .
H20A H 1.144168 0.305753 0.112267 0.040 Uiso 1 1 calc R U . . .
H20B H 1.179626 0.313085 0.177766 0.040 Uiso 1 1 calc R U . . .
C21 C 1.0430(3) 0.23582(19) 0.19770(14) 0.0532(7) Uani 1 1 d . . . . .
H21A H 0.990097 0.230721 0.173351 0.080 Uiso 1 1 calc R U . . .
H21B H 1.009516 0.252650 0.240260 0.080 Uiso 1 1 calc R U . . .
H21C H 1.080659 0.171338 0.205312 0.080 Uiso 1 1 calc R U . . .
C22 C 0.92635(15) 0.58099(15) 0.24967(10) 0.0260(4) Uani 1 1 d . . . . .
C23 C 0.90665(15) 0.65963(15) 0.19846(10) 0.0263(4) Uani 1 1 d . . . . .
C24 C 0.82831(16) 0.73095(16) 0.21222(11) 0.0315(4) Uani 1 1 d . . . . .
H24 H 0.816389 0.784076 0.177282 0.038 Uiso 1 1 calc R U . . .
C25 C 0.76769(17) 0.72660(17) 0.27502(11) 0.0354(5) Uani 1 1 d . . . . .
H25 H 0.712229 0.773632 0.282891 0.042 Uiso 1 1 calc R U . . .
C26 C 0.78924(16) 0.65260(17) 0.32613(11) 0.0333(5) Uani 1 1 d . . . . .
H26 H 0.749201 0.649759 0.369798 0.040 Uiso 1 1 calc R U . . .
C27 C 0.86879(16) 0.58203(16) 0.31469(10) 0.0284(4) Uani 1 1 d . . . . .
C28 C 1.27228(18) 0.4776(2) 0.25948(12) 0.0418(5) Uani 1 1 d . . . . .
H28A H 1.286053 0.430124 0.229281 0.050 Uiso 1 1 calc R U . . .
H28B H 1.304726 0.542222 0.234590 0.050 Uiso 1 1 calc R U . . .
C29 C 1.3238(2) 0.4359(2) 0.31744(15) 0.0527(7) Uani 1 1 d . . . . .
H29A H 1.398176 0.424602 0.300505 0.079 Uiso 1 1 calc R U . . .
H29B H 1.291924 0.372150 0.342655 0.079 Uiso 1 1 calc R U . . .
H29C H 1.314365 0.484316 0.346247 0.079 Uiso 1 1 calc R U . . .
C30 C 1.03027(19) 0.28659(17) 0.36507(11) 0.0375(5) Uani 1 1 d . . . . .
C31 C 0.9290(2) 0.25140(18) 0.38630(12) 0.0464(6) Uani 1 1 d . . . . .
H31 H 0.908554 0.183779 0.393057 0.056 Uiso 1 1 calc R U . . .
C32 C 0.8644(2) 0.33275(18) 0.39563(11) 0.0408(5) Uani 1 1 d . . . . .
C33 C 0.89510(17) 0.51824(16) 0.37787(10) 0.0310(4) Uani 1 1 d . . . . .
H33 H 0.830480 0.517495 0.413457 0.037 Uiso 1 1 calc R U . . .
C34 C 0.8638(2) 0.6028(2) 0.50373(13) 0.0520(7) Uani 1 1 d . . . . .
H34A H 0.803427 0.634429 0.487446 0.078 Uiso 1 1 calc R U . . .
H34B H 0.874212 0.634099 0.538860 0.078 Uiso 1 1 calc R U . . .
H34C H 0.851766 0.530800 0.521244 0.078 Uiso 1 1 calc R U . . .
C35 C 1.2076(2) 0.7087(2) 0.33804(17) 0.0588(7) Uani 1 1 d . . . . .
H35A H 1.236162 0.677942 0.300002 0.088 Uiso 1 1 calc R U . . .
H35B H 1.256652 0.698396 0.367025 0.088 Uiso 1 1 calc R U . . .
H35C H 1.196248 0.781003 0.322553 0.088 Uiso 1 1 calc R U . . .
C36 C 1.31860(17) 0.54637(17) 0.07636(11) 0.0347(5) Uani 1 1 d . . . . .
H36A H 1.354026 0.554914 0.029643 0.052 Uiso 1 1 calc R U . . .
H36B H 1.291368 0.478172 0.092727 0.052 Uiso 1 1 calc R U . . .
H36C H 1.367860 0.556879 0.101977 0.052 Uiso 1 1 calc R U . . .
C37 C 1.08613(18) 0.86380(16) 0.07556(12) 0.0369(5) Uani 1 1 d . . . . .
H37A H 1.140974 0.913045 0.054749 0.055 Uiso 1 1 calc R U . . .
H37B H 1.051608 0.875609 0.119343 0.055 Uiso 1 1 calc R U . . .
H37C H 1.035238 0.870832 0.048024 0.055 Uiso 1 1 calc R U . . .
C38 C 1.1297(2) 0.22975(19) 0.34801(14) 0.0490(6) Uani 1 1 d . . . . .
H38A H 1.115483 0.166588 0.337285 0.074 Uiso 1 1 calc R U . . .
H38B H 1.162698 0.214988 0.385771 0.074 Uiso 1 1 calc R U . . .
H38C H 1.176175 0.270322 0.309768 0.074 Uiso 1 1 calc R U . . .
C39 C 0.7500(2) 0.3407(2) 0.41883(15) 0.0570(7) Uani 1 1 d . . . . .
H39A H 0.722171 0.393292 0.387482 0.085 Uiso 1 1 calc R U . . .
H39B H 0.733210 0.357963 0.462447 0.085 Uiso 1 1 calc R U . . .
H39C H 0.718935 0.276218 0.421887 0.085 Uiso 1 1 calc R U . . .
C40 C 0.35721(16) 0.01559(14) 0.73766(10) 0.0279(4) Uani 1 1 d . . . . .
C41 C 0.29871(17) 0.03315(17) 0.68947(11) 0.0340(5) Uani 1 1 d . . . . .
H41 H 0.333423 0.051578 0.644240 0.041 Uiso 1 1 calc R U . . .
C42 C 0.19152(19) 0.02453(19) 0.70556(12) 0.0408(5) Uani 1 1 d D U . . .
C43 C 0.13688(18) -0.00361(17) 0.77084(12) 0.0379(5) Uani 1 1 d . . . . .
H43 H 0.063669 -0.011007 0.781699 0.045 Uiso 1 1 calc R U . . .
C44 C 0.19319(16) -0.02041(15) 0.81929(11) 0.0307(4) Uani 1 1 d . . . . .
C45 C 0.30037(16) -0.00953(15) 0.80308(10) 0.0288(4) Uani 1 1 d . . . . .
H45 H 0.336319 -0.019551 0.837743 0.035 Uiso 1 1 calc R U . . .
C46 C 0.54726(16) -0.00008(15) 0.65309(10) 0.0298(4) Uani 1 1 d . . . . .
C47 C 0.51628(17) -0.07274(17) 0.62479(11) 0.0337(5) Uani 1 1 d . . . . .
H47 H 0.448328 -0.098871 0.641471 0.040 Uiso 1 1 calc R U . . .
C48 C 0.58221(19) -0.10789(18) 0.57285(11) 0.0380(5) Uani 1 1 d D U . . .
C49 C 0.68288(18) -0.07355(18) 0.54769(11) 0.0383(5) Uani 1 1 d . . . . .
H49 H 0.727979 -0.098110 0.512538 0.046 Uiso 1 1 calc R U . . .
C50 C 0.71540(17) -0.00241(17) 0.57547(11) 0.0354(5) Uani 1 1 d . . . . .
C51 C 0.64898(17) 0.03348(16) 0.62617(10) 0.0330(5) Uani 1 1 d . . . . .
H51 H 0.673403 0.083220 0.643586 0.040 Uiso 1 1 calc R U . . .
C52A C 0.1247(9) 0.0629(9) 0.6565(6) 0.0560(14) Uani 0.382(2) 1 d D U P B 1
F1A F 0.0345(4) 0.1085(6) 0.6764(2) 0.0936(12) Uani 0.382(2) 1 d D U P B 1
F2A F 0.0925(6) -0.0174(4) 0.6405(3) 0.0734(8) Uani 0.382(2) 1 d D U P B 1
F3A F 0.169(3) 0.1255(17) 0.6009(14) 0.0708(14) Uani 0.382(2) 1 d D U P B 1
C52B C 0.1393(5) 0.0357(6) 0.6484(4) 0.0560(14) Uani 0.618(2) 1 d D U P B 2
F4A F 0.1787(3) -0.0244(2) 0.60576(15) 0.0734(8) Uani 0.618(2) 1 d D U P B 2
F5A F 0.1575(16) 0.1264(10) 0.6097(8) 0.0708(14) Uani 0.618(2) 1 d D U P B 2
F6A F 0.0412(2) 0.0117(4) 0.66784(17) 0.0936(12) Uani 0.618(2) 1 d D U P B 2
C53 C 0.49187(15) 0.15530(15) 0.71530(10) 0.0279(4) Uani 1 1 d . . . . .
C54 C 0.47948(16) 0.19386(16) 0.77236(10) 0.0299(4) Uani 1 1 d . . . . .
H54 H 0.470609 0.148181 0.813962 0.036 Uiso 1 1 calc R U . . .
C55 C 0.47965(16) 0.29628(17) 0.77050(11) 0.0327(5) Uani 1 1 d . . . . .
C56 C 0.49016(17) 0.36567(16) 0.71107(11) 0.0347(5) Uani 1 1 d . . . . .
H56 H 0.489986 0.435823 0.709610 0.042 Uiso 1 1 calc R U . . .
C57 C 0.50097(17) 0.32979(16) 0.65370(11) 0.0336(5) Uani 1 1 d D U . . .
C58 C 0.50253(16) 0.22680(16) 0.65581(10) 0.0308(4) Uani 1 1 d . . . . .
H58 H 0.511084 0.204437 0.615672 0.037 Uiso 1 1 calc R U . . .
C59 C 0.53808(16) -0.03186(15) 0.77746(10) 0.0291(4) Uani 1 1 d . . . . .
C60 C 0.62480(17) 0.00295(16) 0.79174(11) 0.0329(5) Uani 1 1 d . . . . .
H60 H 0.648831 0.068498 0.769841 0.039 Uiso 1 1 calc R U . . .
C61 C 0.67732(18) -0.05501(18) 0.83695(12) 0.0384(5) Uani 1 1 d . . . . .
C62 C 0.64454(19) -0.15056(18) 0.87051(12) 0.0412(5) Uani 1 1 d . . . . .
H62 H 0.679682 -0.189836 0.901894 0.049 Uiso 1 1 calc R U . . .
C63 C 0.55900(18) -0.18714(17) 0.85694(11) 0.0370(5) Uani 1 1 d . . . . .
C64 C 0.50783(17) -0.12977(16) 0.81082(11) 0.0322(4) Uani 1 1 d . . . . .
H64 H 0.450637 -0.157740 0.801635 0.039 Uiso 1 1 calc R U . . .
C65 C 0.5446(2) -0.1847(2) 0.54409(13) 0.0497(6) Uani 1 1 d D U . . .
F1B F 0.4836(11) -0.2497(11) 0.5883(7) 0.079(4) Uani 0.287(5) 1 d D U P C 1
F2B F 0.6233(7) -0.2522(9) 0.5297(6) 0.1057(16) Uani 0.287(5) 1 d D U P C 1
F3B F 0.5120(8) -0.1479(7) 0.4947(5) 0.0735(10) Uani 0.287(5) 1 d D U P C 1
F4B F 0.6110(3) -0.2073(4) 0.4915(2) 0.1057(16) Uani 0.713(5) 1 d D U P C 2
F5B F 0.4555(3) -0.1527(2) 0.52133(19) 0.0735(10) Uani 0.713(5) 1 d D U P C 2
F6B F 0.5133(5) -0.2663(4) 0.5866(3) 0.0835(19) Uani 0.713(5) 1 d D U P C 2
C66 C 0.8238(2) 0.0375(2) 0.55227(12) 0.0470(6) Uani 1 1 d . . . . .
B1 B 0.48233(18) 0.03440(18) 0.72027(11) 0.0288(5) Uani 1 1 d . . . . .

loop_
_atom_site_aniso_label
_atom_site_aniso_U_11
_atom_site_aniso_U_22
_atom_site_aniso_U_33
_atom_site_aniso_U_23
_atom_site_aniso_U_13
_atom_site_aniso_U_12
Zn1 0.03317(15) 0.02319(14) 0.02831(14) -0.00595(10) -0.00937(11) 0.00177(11)
Zn2 0.02872(15) 0.03132(15) 0.03315(15) -0.00652(11) -0.01084(11) 0.00040(11)
Cl1 0.0548(4) 0.0460(3) 0.0787(5) -0.0184(3) -0.0182(3) -0.0091(3)
Cl2 0.0799(6) 0.0442(4) 0.1164(7) -0.0268(4) -0.0033(5) -0.0079(4)
F1 0.0347(7) 0.0549(9) 0.0530(8) -0.0076(7) 0.0017(6) -0.0130(6)
F2 0.0561(9) 0.0370(7) 0.0412(7) 0.0053(6) -0.0006(6) 0.0090(6)
F3 0.0394(9) 0.149(2) 0.0897(14) -0.0720(14) 0.0142(9) -0.0230(11)
F4 0.0433(8) 0.0825(12) 0.0608(10) -0.0108(8) -0.0170(7) -0.0186(8)
F10 0.0497(8) 0.0394(7) 0.0413(7) -0.0118(6) -0.0028(6) -0.0031(6)
F11 0.0739(11) 0.0416(8) 0.0626(10) -0.0263(7) -0.0200(8) 0.0007(7)
F13 0.0665(10) 0.0579(10) 0.0901(12) -0.0144(9) -0.0580(10) 0.0116(8)
F14 0.0937(13) 0.0327(8) 0.0816(12) -0.0080(8) -0.0262(10) -0.0037(8)
F16 0.0608(11) 0.0786(13) 0.0897(14) 0.0342(11) -0.0143(10) -0.0331(10)
F17 0.0851(13) 0.1120(16) 0.0646(11) -0.0537(11) 0.0281(10) -0.0500(12)
F18 0.1078(15) 0.0682(11) 0.0690(11) -0.0347(9) -0.0562(11) 0.0258(10)
F21 0.0846(13) 0.0558(10) 0.1448(19) -0.0490(11) -0.0814(13) 0.0237(9)
F22 0.0467(9) 0.0728(12) 0.1011(14) -0.0021(10) -0.0336(10) -0.0121(9)
F23 0.0557(10) 0.0513(10) 0.1092(15) 0.0308(10) 0.0109(10) 0.0049(8)
F24 0.1074(15) 0.0431(9) 0.0685(11) 0.0138(8) -0.0403(10) 0.0049(9)
N1 0.0349(9) 0.0257(9) 0.0291(9) -0.0055(7) -0.0104(7) -0.0017(7)
N2 0.0308(9) 0.0267(8) 0.0279(8) -0.0049(7) -0.0108(7) -0.0007(7)
N3 0.0304(9) 0.0227(8) 0.0290(9) -0.0047(7) -0.0099(7) 0.0005(7)
N4 0.0335(10) 0.0340(10) 0.0400(10) -0.0114(8) -0.0146(8) -0.0020(8)
N5 0.0333(9) 0.0370(10) 0.0310(9) -0.0121(7) -0.0129(7) 0.0002(8)
N6 0.0289(9) 0.0241(8) 0.0303(9) -0.0044(7) -0.0100(7) 0.0012(7)
N7 0.0297(9) 0.0260(8) 0.0300(9) -0.0059(7) -0.0100(7) 0.0036(7)
N8 0.0353(10) 0.0316(9) 0.0317(9) -0.0041(7) -0.0125(7) -0.0007(8)
N9 0.0356(10) 0.0327(9) 0.0273(9) -0.0035(7) -0.0083(7) -0.0054(8)
C2 0.0500(16) 0.0455(15) 0.079(2) -0.0146(14) -0.0403(15) 0.0101(13)
C3 0.0344(12) 0.0263(10) 0.0431(12) -0.0062(9) -0.0047(9) -0.0013(9)
C4 0.0474(14) 0.0396(13) 0.0466(14) -0.0148(11) -0.0103(11) -0.0044(11)
C5 0.058(2) 0.059(2) 0.159(4) -0.042(2) -0.044(2) -0.0014(16)
C6 0.0511(15) 0.0357(13) 0.0531(15) 0.0024(11) -0.0127(12) 0.0111(11)
C7 0.0504(14) 0.0315(12) 0.0444(13) 0.0004(10) -0.0106(11) -0.0013(10)
F1C 0.101(2) 0.0311(11) 0.0531(13) 0.0035(9) -0.0102(12) 0.0112(12)
F2C 0.169(4) 0.0603(16) 0.0655(16) 0.0245(11) -0.078(2) -0.048(2)
F3C 0.0629(16) 0.085(3) 0.0528(18) 0.0197(16) 0.0148(15) 0.0054(15)
F4C 0.169(4) 0.0603(16) 0.0655(16) 0.0245(11) -0.078(2) -0.048(2)
F5C 0.097(7) 0.087(11) 0.050(7) 0.026(6) -0.047(7) -0.074(8)
F6C 0.101(2) 0.0311(11) 0.0531(13) 0.0035(9) -0.0102(12) 0.0112(12)
C8 0.0308(11) 0.0386(12) 0.0260(10) -0.0045(9) -0.0108(8) 0.0005(9)
C9 0.0372(12) 0.0445(13) 0.0286(11) -0.0082(9) -0.0139(9) -0.0042(10)
C10 0.0334(11) 0.0357(11) 0.0259(10) -0.0080(8) -0.0064(8) -0.0059(9)
C11 0.0458(13) 0.0457(13) 0.0392(12) -0.0200(10) -0.0223(10) 0.0120(11)
C12 0.0523(15) 0.0506(15) 0.0590(16) -0.0303(13) -0.0287(13) 0.0072(13)
C13 0.0422(13) 0.0361(12) 0.0600(15) -0.0168(11) -0.0256(12) 0.0029(10)
C14 0.0297(10) 0.0246(10) 0.0312(10) -0.0056(8) -0.0121(8) 0.0014(8)
C15 0.0308(11) 0.0319(11) 0.0265(10) -0.0058(8) -0.0098(8) -0.0011(9)
C16 0.0324(11) 0.0305(11) 0.0357(11) -0.0047(9) -0.0101(9) -0.0046(9)
C17 0.0360(11) 0.0255(10) 0.0307(10) -0.0045(8) -0.0119(9) -0.0034(9)
C18 0.0432(13) 0.0413(13) 0.0378(12) -0.0040(10) -0.0191(10) 0.0059(10)
C19 0.0485(14) 0.0369(12) 0.0375(12) -0.0118(10) -0.0126(10) -0.0074(10)
C20 0.0451(12) 0.0248(10) 0.0300(11) -0.0059(8) -0.0099(9) 0.0078(9)
C21 0.080(2) 0.0304(12) 0.0504(15) -0.0040(11) -0.0215(14) -0.0036(13)
C22 0.0253(10) 0.0259(10) 0.0308(10) -0.0094(8) -0.0105(8) -0.0021(8)
C23 0.0258(10) 0.0259(10) 0.0311(10) -0.0090(8) -0.0110(8) -0.0006(8)
C24 0.0324(11) 0.0275(10) 0.0391(12) -0.0100(9) -0.0156(9) 0.0037(9)
C25 0.0314(11) 0.0372(12) 0.0429(12) -0.0169(10) -0.0136(9) 0.0083(9)
C26 0.0283(10) 0.0409(12) 0.0349(11) -0.0160(9) -0.0080(9) 0.0000(9)
C27 0.0276(10) 0.0307(10) 0.0305(10) -0.0094(8) -0.0107(8) -0.0025(8)
C28 0.0337(12) 0.0481(14) 0.0418(13) -0.0060(10) -0.0093(10) 0.0014(10)
C29 0.0370(13) 0.0553(16) 0.0652(17) 0.0005(13) -0.0222(12) -0.0032(12)
C30 0.0526(14) 0.0307(11) 0.0297(11) -0.0018(9) -0.0146(10) -0.0008(10)
C31 0.0624(16) 0.0324(12) 0.0418(13) -0.0024(10) -0.0080(12) -0.0139(12)
C32 0.0487(14) 0.0415(13) 0.0303(11) -0.0035(9) -0.0052(10) -0.0151(11)
C33 0.0310(11) 0.0354(11) 0.0284(10) -0.0099(9) -0.0074(8) -0.0017(9)
C34 0.0545(16) 0.0715(18) 0.0387(13) -0.0271(13) -0.0174(11) 0.0134(14)
C35 0.0460(15) 0.0494(16) 0.091(2) -0.0249(15) -0.0233(15) -0.0082(13)
C36 0.0313(11) 0.0359(11) 0.0368(11) -0.0080(9) -0.0081(9) 0.0027(9)
C37 0.0399(12) 0.0276(11) 0.0448(13) -0.0058(9) -0.0142(10) -0.0009(9)
C38 0.0631(17) 0.0325(12) 0.0536(15) -0.0062(11) -0.0230(13) 0.0085(12)
C39 0.0478(15) 0.0610(17) 0.0576(17) -0.0106(14) 0.0007(13) -0.0201(13)
C40 0.0314(11) 0.0204(9) 0.0331(10) -0.0038(8) -0.0107(8) -0.0027(8)
C41 0.0359(12) 0.0344(11) 0.0323(11) -0.0034(9) -0.0100(9) -0.0078(9)
C42 0.0377(12) 0.0454(13) 0.0417(13) -0.0016(10) -0.0183(10) -0.0096(10)
C43 0.0297(11) 0.0363(12) 0.0479(13) -0.0033(10) -0.0131(10) -0.0055(9)
C44 0.0312(11) 0.0220(10) 0.0375(11) -0.0038(8) -0.0068(9) -0.0021(8)
C45 0.0302(10) 0.0234(10) 0.0343(11) -0.0052(8) -0.0114(8) 0.0000(8)
C46 0.0324(11) 0.0266(10) 0.0301(10) -0.0021(8) -0.0098(8) -0.0020(8)
C47 0.0323(11) 0.0341(11) 0.0351(11) -0.0063(9) -0.0079(9) -0.0062(9)
C48 0.0421(13) 0.0383(12) 0.0369(12) -0.0115(10) -0.0110(10) -0.0045(10)
C49 0.0392(12) 0.0412(12) 0.0331(11) -0.0085(10) -0.0049(9) 0.0004(10)
C50 0.0335(11) 0.0377(12) 0.0330(11) -0.0032(9) -0.0063(9) -0.0049(10)
C51 0.0351(11) 0.0309(11) 0.0328(11) -0.0036(9) -0.0092(9) -0.0055(9)
C52A 0.046(2) 0.077(4) 0.050(2) -0.003(2) -0.0254(18) -0.022(2)
F1A 0.0359(11) 0.195(4) 0.0519(14) -0.018(2) -0.0184(10) -0.013(2)
F2A 0.103(2) 0.0766(16) 0.0590(17) -0.0175(13) -0.0445(15) -0.0218(18)
F3A 0.080(4) 0.0804(12) 0.056(4) 0.0011(19) -0.040(2) 0.0050(17)
C52B 0.046(2) 0.077(4) 0.050(2) -0.003(2) -0.0254(18) -0.022(2)
F4A 0.103(2) 0.0766(16) 0.0590(17) -0.0175(13) -0.0445(15) -0.0218(18)
F5A 0.080(4) 0.0804(12) 0.056(4) 0.0011(19) -0.040(2) 0.0050(17)
F6A 0.0359(11) 0.195(4) 0.0519(14) -0.018(2) -0.0184(10) -0.013(2)
C53 0.0236(10) 0.0286(10) 0.0323(10) -0.0048(8) -0.0089(8) -0.0022(8)
C54 0.0274(10) 0.0309(11) 0.0319(11) -0.0036(8) -0.0099(8) -0.0030(8)
C55 0.0273(10) 0.0337(11) 0.0396(12) -0.0107(9) -0.0094(9) -0.0022(9)
C56 0.0319(11) 0.0271(10) 0.0455(13) -0.0078(9) -0.0086(9) -0.0023(9)
C57 0.0309(11) 0.0297(11) 0.0383(12) -0.0011(9) -0.0098(9) -0.0026(9)
C58 0.0297(10) 0.0312(11) 0.0321(11) -0.0054(9) -0.0090(8) -0.0020(9)
C59 0.0294(10) 0.0281(10) 0.0299(10) -0.0062(8) -0.0070(8) 0.0013(8)
C60 0.0319(11) 0.0304(11) 0.0374(11) -0.0061(9) -0.0113(9) 0.0010(9)
C61 0.0357(12) 0.0386(12) 0.0462(13) -0.0127(10) -0.0188(10) 0.0075(10)
C62 0.0451(13) 0.0370(12) 0.0438(13) -0.0068(10) -0.0208(11) 0.0138(11)
C63 0.0396(12) 0.0293(11) 0.0399(12) -0.0052(9) -0.0092(10) 0.0086(10)
C64 0.0299(11) 0.0300(11) 0.0370(11) -0.0071(9) -0.0092(9) 0.0020(9)
C65 0.0538(15) 0.0520(15) 0.0491(14) -0.0236(12) -0.0086(12) -0.0083(12)
F1B 0.074(6) 0.086(8) 0.084(7) -0.055(5) 0.016(5) -0.048(6)
F2B 0.0821(17) 0.147(4) 0.104(3) -0.103(3) 0.032(2) -0.049(2)
F3B 0.087(2) 0.0698(13) 0.086(2) -0.0228(16) -0.054(2) -0.0140(19)
F4B 0.0821(17) 0.147(4) 0.104(3) -0.103(3) 0.032(2) -0.049(2)
F5B 0.087(2) 0.0698(13) 0.086(2) -0.0228(16) -0.054(2) -0.0140(19)
F6B 0.141(5) 0.0373(16) 0.091(3) -0.007(2) -0.064(3) -0.019(2)
C66 0.0396(13) 0.0579(16) 0.0398(13) -0.0067(12) -0.0027(10) -0.0095(12)
B1 0.0293(12) 0.0280(12) 0.0297(12) -0.0041(9) -0.0089(9) -0.0037(9)

loop_
_atom_type_symbol
_atom_type_description
_atom_type_scat_dispersion_real
_atom_type_scat_dispersion_imag
_atom_type_scat_source
C C 0.0181 0.0091 'International Tables Vol C Tables 4.2.6.8 and 6.1.1.4'
H H 0.0000 0.0000 'International Tables Vol C Tables 4.2.6.8 and 6.1.1.4'
B B 0.0090 0.0039 'International Tables Vol C Tables 4.2.6.8 and 6.1.1.4'
Cl Cl 0.3639 0.7018 'International Tables Vol C Tables 4.2.6.8 and 6.1.1.4'
F F 0.0727 0.0534 'International Tables Vol C Tables 4.2.6.8 and 6.1.1.4'
N N 0.0311 0.0180 'International Tables Vol C Tables 4.2.6.8 and 6.1.1.4'
Zn Zn -1.5491 0.6778 'International Tables Vol C Tables 4.2.6.8 and 6.1.1.4'

loop_
_geom_angle_atom_site_label_1
_geom_angle_atom_site_label_2
_geom_angle_atom_site_label_3
_geom_angle
_geom_angle_site_symmetry_1
_geom_angle_site_symmetry_3
_geom_angle_publ_flag
N3 Zn1 N1 99.53(7) . . ?
N3 Zn1 N7 92.21(7) . . ?
N7 Zn1 N1 88.70(7) . . ?
C20 Zn1 N1 123.58(8) . . ?
C20 Zn1 N3 117.55(8) . . ?
C20 Zn1 N7 127.39(8) . . ?
N3 Zn2 N4 101.52(7) . . ?
N3 Zn2 N8 84.08(7) . . ?
N4 Zn2 N8 85.56(7) . . ?
C28 Zn2 N3 133.15(9) . . ?
C28 Zn2 N4 119.38(9) . . ?
C28 Zn2 N8 118.76(9) . . ?
N2 N1 Zn1 116.65(13) . . ?
C10 N1 Zn1 135.88(15) . . ?
C10 N1 N2 105.60(16) . . ?
N1 N2 C14 120.92(16) . . ?
C8 N2 N1 111.55(17) . . ?
C8 N2 C14 127.21(17) . . ?
Zn1 N3 Zn2 108.43(8) . . ?
C22 N3 Zn1 127.77(13) . . ?
C22 N3 Zn2 113.11(12) . . ?
N5 N4 Zn2 116.16(13) . . ?
C13 N4 Zn2 133.63(16) . . ?
C13 N4 N5 105.28(19) . . ?
N4 N5 C33 118.53(16) . . ?
C11 N5 N4 111.66(19) . . ?
C11 N5 C33 127.90(19) . . ?
N7 N6 C14 122.39(16) . . ?
C17 N6 N7 111.04(16) . . ?
C17 N6 C14 126.21(17) . . ?
N6 N7 Zn1 116.49(12) . . ?
C15 N7 Zn1 137.10(14) . . ?
C15 N7 N6 105.88(16) . . ?
N9 N8 Zn2 113.86(13) . . ?
C30 N8 Zn2 128.76(15) . . ?
C30 N8 N9 105.38(18) . . ?
N8 N9 C33 121.28(17) . . ?
C32 N9 N8 111.77(19) . . ?
C32 N9 C33 126.8(2) . . ?
F13 C2 F21 107.1(2) . . ?
F13 C2 F22 106.2(2) . . ?
F13 C2 C61 113.7(2) . . ?
F21 C2 C61 111.5(2) . . ?
F22 C2 F21 104.9(3) . . ?
F22 C2 C61 112.8(2) . . ?
F1 C3 F2 106.69(18) . . ?
F1 C3 F10 105.79(17) . . ?
F1 C3 C44 113.86(19) . . ?
F2 C3 F10 105.51(19) . . ?
F2 C3 C44 112.47(18) . . ?
F10 C3 C44 111.91(18) . . ?
F11 C4 F18 105.3(2) . . ?
F11 C4 C55 113.9(2) . . ?
F17 C4 F11 106.7(2) . . ?
F17 C4 F18 105.9(2) . . ?
F17 C4 C55 112.4(2) . . ?
F18 C4 C55 112.0(2) . . ?
Cl1 C5 Cl2 112.78(19) . . ?
F14 C6 F23 105.1(3) . . ?
F14 C6 F24 105.9(2) . . ?
F14 C6 C63 112.8(2) . . ?
F23 C6 F24 107.2(2) . . ?
F23 C6 C63 112.4(2) . . ?
F24 C6 C63 112.8(2) . . ?
F1C C7 C57 111.8(2) . . ?
F2C C7 F1C 106.8(3) . . ?
F2C C7 F3C 108.9(3) . . ?
F2C C7 C57 113.4(2) . . ?
F3C C7 F1C 103.4(3) . . ?
F3C C7 C57 111.9(3) . . ?
F4C C7 C57 113.4(8) . . ?
F5C C7 F4C 94.7(10) . . ?
F5C C7 C57 116.3(8) . . ?
F6C C7 F4C 101.8(9) . . ?
F6C C7 F5C 110.1(10) . . ?
F6C C7 C57 117.4(5) . . ?
N2 C8 C9 105.80(19) . . ?
N2 C8 C18 123.2(2) . . ?
C9 C8 C18 131.0(2) . . ?
C8 C9 C10 107.15(19) . . ?
N1 C10 C9 109.90(19) . . ?
N1 C10 C19 120.87(19) . . ?
C9 C10 C19 129.2(2) . . ?
N5 C11 C12 106.0(2) . . ?
N5 C11 C34 122.7(2) . . ?
C12 C11 C34 131.4(2) . . ?
C11 C12 C13 107.1(2) . . ?
N4 C13 C12 110.0(2) . . ?
N4 C13 C35 120.5(2) . . ?
C12 C13 C35 129.5(2) . . ?
N2 C14 N6 110.64(16) . . ?
N2 C14 C23 113.81(17) . . ?
N6 C14 C23 117.83(16) . . ?
N7 C15 C16 109.95(18) . . ?
N7 C15 C36 120.70(19) . . ?
C16 C15 C36 129.4(2) . . ?
C17 C16 C15 106.51(19) . . ?
N6 C17 C16 106.60(18) . . ?
N6 C17 C37 121.90(19) . . ?
C16 C17 C37 131.5(2) . . ?
C21 C20 Zn1 113.72(17) . . ?
N3 C22 C27 120.19(18) . . ?
C23 C22 N3 122.46(18) . . ?
C23 C22 C27 117.35(18) . . ?
C22 C23 C14 126.71(17) . . ?
C24 C23 C14 113.35(18) . . ?
C24 C23 C22 119.89(19) . . ?
C25 C24 C23 122.0(2) . . ?
C26 C25 C24 118.65(19) . . ?
C25 C26 C27 121.0(2) . . ?
C22 C27 C33 124.86(18) . . ?
C26 C27 C22 120.87(19) . . ?
C26 C27 C33 113.82(18) . . ?
C29 C28 Zn2 114.00(17) . . ?
N8 C30 C31 109.9(2) . . ?
N8 C30 C38 120.8(2) . . ?
C31 C30 C38 129.2(2) . . ?
C32 C31 C30 107.2(2) . . ?
N9 C32 C31 105.7(2) . . ?
N9 C32 C39 122.9(2) . . ?
C31 C32 C39 131.4(2) . . ?
N5 C33 N9 109.56(17) . . ?
N5 C33 C27 108.89(17) . . ?
N9 C33 C27 119.35(17) . . ?
C41 C40 C45 115.55(19) . . ?
C41 C40 B1 122.88(18) . . ?
C45 C40 B1 121.27(18) . . ?
C42 C41 C40 122.1(2) . . ?
C41 C42 C43 121.4(2) . . ?
C41 C42 C52A 122.9(5) . . ?
C41 C42 C52B 116.4(3) . . ?
C43 C42 C52A 114.7(5) . . ?
C43 C42 C52B 121.8(3) . . ?
C44 C43 C42 117.4(2) . . ?
C43 C44 C3 121.1(2) . . ?
C43 C44 C45 121.0(2) . . ?
C45 C44 C3 117.82(19) . . ?
C44 C45 C40 122.46(19) . . ?
C47 C46 C51 115.4(2) . . ?
C47 C46 B1 125.41(19) . . ?
C51 C46 B1 118.48(18) . . ?
C48 C47 C46 121.9(2) . . ?
C47 C48 C65 119.5(2) . . ?
C49 C48 C47 121.2(2) . . ?
C49 C48 C65 119.2(2) . . ?
C50 C49 C48 117.8(2) . . ?
C49 C50 C66 121.5(2) . . ?
C51 C50 C49 120.7(2) . . ?
C51 C50 C66 117.9(2) . . ?
C50 C51 C46 123.0(2) . . ?
F1A C52A C42 118.7(9) . . ?
F1A C52A F2A 101.0(9) . . ?
F1A C52A F3A 103.5(15) . . ?
F2A C52A C42 107.4(8) . . ?
F3A C52A C42 116(2) . . ?
F3A C52A F2A 108.3(17) . . ?
F4A C52B C42 114.9(5) . . ?
F5A C52B C42 109.5(13) . . ?
F5A C52B F4A 101.6(9) . . ?
F6A C52B C42 112.4(6) . . ?
F6A C52B F4A 103.2(5) . . ?
F6A C52B F5A 114.8(11) . . ?
C54 C53 C58 115.77(19) . . ?
C54 C53 B1 120.84(18) . . ?
C58 C53 B1 123.11(18) . . ?
C55 C54 C53 122.5(2) . . ?
C54 C55 C4 118.6(2) . . ?
C56 C55 C4 120.7(2) . . ?
C56 C55 C54 120.7(2) . . ?
C55 C56 C57 118.1(2) . . ?
C56 C57 C7 119.0(2) . . ?
C56 C57 C58 120.9(2) . . ?
C58 C57 C7 120.1(2) . . ?
C57 C58 C53 122.0(2) . . ?
C60 C59 C64 115.82(19) . . ?
C60 C59 B1 121.46(19) . . ?
C64 C59 B1 122.50(19) . . ?
C61 C60 C59 122.3(2) . . ?
C60 C61 C2 117.4(2) . . ?
C62 C61 C2 121.7(2) . . ?
C62 C61 C60 120.9(2) . . ?
C61 C62 C63 118.0(2) . . ?
C62 C63 C6 121.0(2) . . ?
C62 C63 C64 121.0(2) . . ?
C64 C63 C6 118.0(2) . . ?
C63 C64 C59 122.0(2) . . ?
F1B C65 C48 112.7(9) . . ?
F1B C65 F2B 95.6(8) . . ?
F2B C65 C48 109.2(4) . . ?
F3B C65 C48 112.9(5) . . ?
F3B C65 F1B 115.0(9) . . ?
F3B C65 F2B 110.0(6) . . ?
F4B C65 C48 114.5(3) . . ?
F4B C65 F5B 103.8(3) . . ?
F5B C65 C48 112.2(2) . . ?
F6B C65 C48 113.9(4) . . ?
F6B C65 F4B 109.9(4) . . ?
F6B C65 F5B 101.3(4) . . ?
F3 C66 F4 105.9(2) . . ?
F3 C66 F16 109.1(2) . . ?
F3 C66 C50 113.0(2) . . ?
F4 C66 F16 104.4(2) . . ?
F4 C66 C50 112.6(2) . . ?
F16 C66 C50 111.3(2) . . ?
C40 B1 C53 104.52(16) . . ?
C40 B1 C59 112.00(17) . . ?
C46 B1 C40 114.72(17) . . ?
C46 B1 C53 111.83(17) . . ?
C46 B1 C59 103.05(16) . . ?
C59 B1 C53 110.93(17) . . ?

loop_
_geom_bond_atom_site_label_1
_geom_bond_atom_site_label_2
_geom_bond_distance
_geom_bond_site_symmetry_2
_geom_bond_publ_flag
Zn1 N1 2.0886(17) . ?
Zn1 N3 2.0413(17) . ?
Zn1 N7 2.0722(18) . ?
Zn1 C20 1.994(2) . ?
Zn2 N3 2.0816(17) . ?
Zn2 N4 2.1149(18) . ?
Zn2 N8 2.1656(18) . ?
Zn2 C28 1.968(2) . ?
Cl1 C5 1.735(3) . ?
Cl2 C5 1.737(4) . ?
F1 C3 1.338(3) . ?
F2 C3 1.340(3) . ?
F3 C66 1.320(3) . ?
F4 C66 1.331(3) . ?
F10 C3 1.352(3) . ?
F11 C4 1.331(3) . ?
F13 C2 1.334(3) . ?
F14 C6 1.331(3) . ?
F16 C66 1.334(3) . ?
F17 C4 1.324(3) . ?
F18 C4 1.336(3) . ?
F21 C2 1.344(3) . ?
F22 C2 1.342(4) . ?
F23 C6 1.333(3) . ?
F24 C6 1.336(3) . ?
N1 N2 1.366(2) . ?
N1 C10 1.335(3) . ?
N2 C8 1.359(3) . ?
N2 C14 1.458(3) . ?
N3 C22 1.415(3) . ?
N4 N5 1.371(3) . ?
N4 C13 1.334(3) . ?
N5 C11 1.362(3) . ?
N5 C33 1.454(3) . ?
N6 N7 1.367(2) . ?
N6 C14 1.460(3) . ?
N6 C17 1.358(3) . ?
N7 C15 1.333(3) . ?
N8 N9 1.371(3) . ?
N8 C30 1.337(3) . ?
N9 C32 1.356(3) . ?
N9 C33 1.462(3) . ?
C2 C61 1.489(4) . ?
C3 C44 1.491(3) . ?
C4 C55 1.495(3) . ?
C6 C63 1.499(3) . ?
C7 F1C 1.353(3) . ?
C7 F2C 1.301(4) . ?
C7 F3C 1.315(4) . ?
C7 F4C 1.355(12) . ?
C7 F5C 1.320(11) . ?
C7 F6C 1.281(9) . ?
C7 C57 1.494(3) . ?
C8 C9 1.370(3) . ?
C8 C18 1.490(3) . ?
C9 C10 1.394(3) . ?
C10 C19 1.492(3) . ?
C11 C12 1.363(4) . ?
C11 C34 1.497(4) . ?
C12 C13 1.404(4) . ?
C13 C35 1.494(4) . ?
C14 C23 1.528(3) . ?
C15 C16 1.402(3) . ?
C15 C36 1.493(3) . ?
C16 C17 1.368(3) . ?
C17 C37 1.493(3) . ?
C20 C21 1.524(4) . ?
C22 C23 1.408(3) . ?
C22 C27 1.418(3) . ?
C23 C24 1.396(3) . ?
C24 C25 1.380(3) . ?
C25 C26 1.379(3) . ?
C26 C27 1.391(3) . ?
C27 C33 1.532(3) . ?
C28 C29 1.531(3) . ?
C30 C31 1.394(4) . ?
C30 C38 1.491(4) . ?
C31 C32 1.374(4) . ?
C32 C39 1.484(4) . ?
C40 C41 1.397(3) . ?
C40 C45 1.399(3) . ?
C40 B1 1.637(3) . ?
C41 C42 1.388(3) . ?
C42 C43 1.390(3) . ?
C42 C52A 1.510(11) . ?
C42 C52B 1.512(7) . ?
C43 C44 1.381(3) . ?
C44 C45 1.391(3) . ?
C46 C47 1.398(3) . ?
C46 C51 1.400(3) . ?
C46 B1 1.635(3) . ?
C47 C48 1.392(3) . ?
C48 C49 1.388(3) . ?
C48 C65 1.492(3) . ?
C49 C50 1.383(3) . ?
C50 C51 1.381(3) . ?
C50 C66 1.504(3) . ?
C52A F1A 1.330(11) . ?
C52A F2A 1.341(11) . ?
C52A F3A 1.330(13) . ?
C52B F4A 1.347(7) . ?
C52B F5A 1.327(9) . ?
C52B F6A 1.310(7) . ?
C53 C54 1.400(3) . ?
C53 C58 1.400(3) . ?
C53 B1 1.640(3) . ?
C54 C55 1.388(3) . ?
C55 C56 1.385(3) . ?
C56 C57 1.388(3) . ?
C57 C58 1.394(3) . ?
C59 C60 1.395(3) . ?
C59 C64 1.403(3) . ?
C59 B1 1.639(3) . ?
C60 C61 1.391(3) . ?
C61 C62 1.384(4) . ?
C62 C63 1.384(4) . ?
C63 C64 1.390(3) . ?
C65 F1B 1.302(10) . ?
C65 F2B 1.366(9) . ?
C65 F3B 1.221(7) . ?
C65 F4B 1.332(4) . ?
C65 F5B 1.386(4) . ?
C65 F6B 1.292(5) . ?
